data_7043040
loop_
_publ_author_name
'Balmer, Markus'
'Kapitein, Manuel'
'von H\"anisch, Carsten'

_publ_section_title
;
 Improved reactivity of a cyclic 13/15 compound by increased steric demand
;
_journal_name_full 'Dalton Trans.'
_journal_paper_doi 10.1039/C7DT00950J
_journal_year 2017
_chemical_formula_moiety 'C49 H78 Ga N2 P Si'
_chemical_formula_sum 'C49 H78 Ga N2 P Si'
_chemical_formula_weight 823.91
_space_group_crystal_system monoclinic
_space_group_IT_number 14
_space_group_name_Hall '-P 2yn'
_space_group_name_H-M_alt 'P 1 21/n 1'
_symmetry_space_group_name_Hall '-P 2yn'
_symmetry_space_group_name_H-M 'P 1 21/n 1'
_atom_sites_solution_hydrogens mixed
_atom_sites_solution_primary direct
_audit_creation_date 2016-11-28
_audit_creation_method
;
Olex2 1.2
(compiled 2016.11.24 svn.r3356 for OlexSys, GUI svn.r5267)
;
_audit_update_record
;
2017-02-23 deposited with the CCDC.
2017-05-01 downloaded from the CCDC.
;
_cell_angle_alpha 90
_cell_angle_beta 96.708(2)
_cell_angle_gamma 90
_cell_formula_units_Z 4
_cell_length_a 13.2010(6)
_cell_length_b 12.2926(5)
_cell_length_c 29.8776(13)
_cell_measurement_reflns_used 9865
_cell_measurement_temperature 100.0
_cell_measurement_theta_max 26.373
_cell_measurement_theta_min 2.271
_cell_volume 4815.2(4)
_computing_cell_refinement 'SAINT v8.37A (Bruker, 2015)'
_computing_data_collection 'SAINT v8.37A (Bruker, 2015)'
_computing_data_reduction 'SAINT v8.37A (Bruker, 2015)'
_computing_molecular_graphics 'Olex2 (Dolomanov et al., 2009)'
_computing_publication_material 'Olex2 (Dolomanov et al., 2009)'
_computing_structure_refinement "'ShelXL (Sheldrick, 2015)"
_computing_structure_solution "'ShelXT (Sheldrick, 2015)"
_diffrn_ambient_temperature 100.0
_diffrn_detector 'CCD area detector'
_diffrn_detector_area_resol_mean 7.9
_diffrn_detector_type 'Bruker PHOTON II'
_diffrn_measured_fraction_theta_full 1.000
_diffrn_measured_fraction_theta_max 0.998
_diffrn_measurement_device 'three-circle diffractometer'
_diffrn_measurement_device_type 'Bruker D8 Quest'
_diffrn_measurement_method '\w scans'
_diffrn_radiation_monochromator graphite
_diffrn_radiation_probe x-ray
_diffrn_radiation_type MoK\a
_diffrn_radiation_wavelength 0.71073
_diffrn_reflns_av_R_equivalents 0.0931
_diffrn_reflns_av_unetI/netI 0.0471
_diffrn_reflns_Laue_measured_fraction_full 1.000
_diffrn_reflns_Laue_measured_fraction_max 0.998
_diffrn_reflns_limit_h_max 16
_diffrn_reflns_limit_h_min -16
_diffrn_reflns_limit_k_max 15
_diffrn_reflns_limit_k_min -15
_diffrn_reflns_limit_l_max 37
_diffrn_reflns_limit_l_min -36
_diffrn_reflns_number 90145
_diffrn_reflns_point_group_measured_fraction_full 1.000
_diffrn_reflns_point_group_measured_fraction_max 0.998
_diffrn_reflns_theta_full 25.000
_diffrn_reflns_theta_max 26.411
_diffrn_reflns_theta_min 2.152
_diffrn_source 'sealed X-ray tube'
_diffrn_source_target Mo
_diffrn_standards_number 0
_exptl_absorpt_coefficient_mu 0.662
_exptl_absorpt_correction_T_max 0.7454
_exptl_absorpt_correction_T_min 0.6704
_exptl_absorpt_correction_type multi-scan
_exptl_absorpt_process_details
;
SADABS-2014/5 (Bruker,2014/5) was used for absorption correction.
wR2(int) was 0.1306 before and 0.0684 after correction.
The Ratio of minimum to maximum transmission is 0.8994.
The \l/2 correction factor is Not present.
;
_exptl_crystal_colour colourless
_exptl_crystal_colour_primary colourless
_exptl_crystal_density_diffrn 1.137
_exptl_crystal_description block
_exptl_crystal_F_000 1784
_exptl_crystal_size_max 0.303
_exptl_crystal_size_mid 0.147
_exptl_crystal_size_min 0.087
_refine_diff_density_max 0.643
_refine_diff_density_min -0.404
_refine_diff_density_rms 0.070
_refine_ls_extinction_method none
_refine_ls_goodness_of_fit_ref 1.086
_refine_ls_hydrogen_treatment mixed
_refine_ls_matrix_type full
_refine_ls_number_parameters 511
_refine_ls_number_reflns 9887
_refine_ls_number_restraints 0
_refine_ls_restrained_S_all 1.086
_refine_ls_R_factor_all 0.0714
_refine_ls_R_factor_gt 0.0505
_refine_ls_shift/su_max 0.001
_refine_ls_shift/su_mean 0.000
_refine_ls_structure_factor_coef Fsqd
_refine_ls_weighting_details 'w=1/[\s^2^(Fo^2^)+(0.0203P)^2^+7.9740P] where P=(Fo^2^+2Fc^2^)/3'
_refine_ls_weighting_scheme calc
_refine_ls_wR_factor_gt 0.0884
_refine_ls_wR_factor_ref 0.0945
_reflns_Friedel_coverage 0.000
_reflns_number_gt 7945
_reflns_number_total 9887
_reflns_threshold_expression 'I > 2\s(I)'
_cod_data_source_file c7dt00950j2.cif
_cod_data_source_block compound4
_cod_database_code 7043040
_shelx_space_group_comment
;
The symmetry employed for this shelxl refinement is uniquely defined
by the following loop, which should always be used as a source of
symmetry information in preference to the above space-group names.
They are only intended as comments.
;
_olex2_refinement_description
;
1. Fixed Uiso
 At 1.2 times of:
  All C(H) groups
 At 1.5 times of:
  All C(H,H,H) groups
2.a Ternary CH refined with riding coordinates:
 C10(H10), C13(H13), C22(H22), C25(H25)
2.b Aromatic/amide H refined with riding coordinates:
 C1(H1), C3(H3), C6(H6), C7(H7), C8(H8), C18(H18), C19(H19), C20(H20),
 C45(H45), C46(H46), C47(H47), C48(H48), C49(H49)
2.c Idealised Me refined as rotating group:
 C11(H11A,H11B,H11C), C12(H12A,H12B,H12C), C14(H14A,H14B,H14C), C15(H15A,H15B,
 H15C), C23(H23A,H23B,H23C), C24(H24A,H24B,H24C), C26(H26A,H26B,H26C), C27(H27A,
 H27B,H27C), C29(H29A,H29B,H29C), C30(H30A,H30B,H30C), C31(H31A,H31B,H31C),
 C33(H33A,H33B,H33C), C34(H34A,H34B,H34C), C37(H37A,H37B,H37C), C38(H38A,H38B,
 H38C), C39(H39A,H39B,H39C), C41(H41A,H41B,H41C), C42(H42A,H42B,H42C), C43(H43A,
 H43B,H43C), C35(H35A,H35B,H35C)
;
_shelx_shelxl_version_number 2014/7
_olex2_submission_special_instructions 'No special instructions were received'

loop_
_space_group_symop_operation_xyz
'x, y, z'
'-x+1/2, y+1/2, -z+1/2'
'-x, -y, -z'
'x-1/2, -y-1/2, z-1/2'

loop_
_atom_site_label
_atom_site_type_symbol
_atom_site_fract_x
_atom_site_fract_y
_atom_site_fract_z
_atom_site_U_iso_or_equiv
_atom_site_adp_type
_atom_site_occupancy
_atom_site_site_symmetry_order
_atom_site_calc_flag
_atom_site_refinement_flags_posn
C1 C 0.92226(18) 0.54169(19) 0.41139(8) 0.0109(5) Uani 1 1 d .
H1 H 0.9759 0.5530 0.4350 0.013 Uiso 1 1 calc R
C2 C 0.77447(18) 0.5635(2) 0.36516(8) 0.0118(5) Uani 1 1 d .
C3 C 0.82745(18) 0.4749(2) 0.35281(8) 0.0133(5) Uani 1 1 d .
H3 H 0.8055 0.4285 0.3281 0.016 Uiso 1 1 calc R
C4 C 0.98938(18) 0.37312(19) 0.38072(8) 0.0117(5) Uani 1 1 d .
C5 C 1.06815(19) 0.3835(2) 0.35339(8) 0.0149(5) Uani 1 1 d .
C6 C 1.1344(2) 0.2955(2) 0.35284(9) 0.0213(6) Uani 1 1 d .
H6 H 1.1889 0.2988 0.3348 0.026 Uiso 1 1 calc R
C7 C 1.1220(2) 0.2036(2) 0.37821(9) 0.0226(6) Uani 1 1 d .
H7 H 1.1681 0.1445 0.3773 0.027 Uiso 1 1 calc R
C8 C 1.0436(2) 0.1965(2) 0.40485(9) 0.0199(6) Uani 1 1 d .
H8 H 1.0363 0.1324 0.4220 0.024 Uiso 1 1 calc R
C9 C 0.97502(19) 0.2820(2) 0.40697(9) 0.0154(5) Uani 1 1 d .
C10 C 1.0825(2) 0.4874(2) 0.32701(9) 0.0185(6) Uani 1 1 d .
H10 H 1.0151 0.5250 0.3213 0.022 Uiso 1 1 calc R
C11 C 1.1209(3) 0.4647(3) 0.28131(10) 0.0424(9) Uani 1 1 d .
H11A H 1.1916 0.4390 0.2862 0.064 Uiso 1 1 calc GR
H11B H 1.1176 0.5318 0.2635 0.064 Uiso 1 1 calc GR
H11C H 1.0779 0.4090 0.2651 0.064 Uiso 1 1 calc GR
C12 C 1.1568(2) 0.5632(3) 0.35428(10) 0.0322(7) Uani 1 1 d .
H12A H 1.1318 0.5792 0.3832 0.048 Uiso 1 1 calc GR
H12B H 1.1626 0.6311 0.3376 0.048 Uiso 1 1 calc GR
H12C H 1.2239 0.5283 0.3597 0.048 Uiso 1 1 calc GR
C13 C 0.8880(2) 0.2742(2) 0.43592(9) 0.0200(6) Uani 1 1 d .
H13 H 0.8628 0.3497 0.4403 0.024 Uiso 1 1 calc R
C14 C 0.7994(2) 0.2087(2) 0.41209(11) 0.0329(7) Uani 1 1 d .
H14A H 0.7769 0.2419 0.3828 0.049 Uiso 1 1 calc GR
H14B H 0.7428 0.2083 0.4306 0.049 Uiso 1 1 calc GR
H14C H 0.8217 0.1339 0.4076 0.049 Uiso 1 1 calc GR
C15 C 0.9226(2) 0.2270(3) 0.48266(10) 0.0312(7) Uani 1 1 d .
H15A H 0.9410 0.1503 0.4797 0.047 Uiso 1 1 calc GR
H15B H 0.8669 0.2329 0.5015 0.047 Uiso 1 1 calc GR
H15C H 0.9819 0.2675 0.4966 0.047 Uiso 1 1 calc GR
C16 C 0.82349(18) 0.69751(19) 0.43094(8) 0.0104(5) Uani 1 1 d .
C17 C 0.77766(18) 0.6818(2) 0.47039(8) 0.0130(5) Uani 1 1 d .
C18 C 0.7668(2) 0.7729(2) 0.49689(9) 0.0188(6) Uani 1 1 d .
H18 H 0.7361 0.7655 0.5240 0.023 Uiso 1 1 calc R
C19 C 0.7997(2) 0.8737(2) 0.48463(9) 0.0220(6) Uani 1 1 d .
H19 H 0.7904 0.9352 0.5030 0.026 Uiso 1 1 calc R
C20 C 0.8462(2) 0.8864(2) 0.44580(9) 0.0191(6) Uani 1 1 d .
H20 H 0.8693 0.9564 0.4380 0.023 Uiso 1 1 calc R
C21 C 0.85959(18) 0.7982(2) 0.41803(8) 0.0130(5) Uani 1 1 d .
C22 C 0.74639(19) 0.5695(2) 0.48517(8) 0.0162(6) Uani 1 1 d .
H22 H 0.7379 0.5215 0.4580 0.019 Uiso 1 1 calc R
C23 C 0.8317(2) 0.5212(2) 0.51882(9) 0.0235(6) Uani 1 1 d .
H23A H 0.8949 0.5170 0.5047 0.035 Uiso 1 1 calc GR
H23B H 0.8121 0.4481 0.5277 0.035 Uiso 1 1 calc GR
H23C H 0.8425 0.5678 0.5456 0.035 Uiso 1 1 calc GR
C24 C 0.6455(2) 0.5694(3) 0.50594(10) 0.0262(7) Uani 1 1 d .
H24A H 0.6542 0.6094 0.5345 0.039 Uiso 1 1 calc GR
H24B H 0.6253 0.4943 0.5114 0.039 Uiso 1 1 calc GR
H24C H 0.5924 0.6046 0.4852 0.039 Uiso 1 1 calc GR
C25 C 0.9159(2) 0.8117(2) 0.37672(9) 0.0185(6) Uani 1 1 d .
H25 H 0.9013 0.7465 0.3570 0.022 Uiso 1 1 calc R
C26 C 1.0306(2) 0.8163(3) 0.39119(11) 0.0353(8) Uani 1 1 d .
H26A H 1.0466 0.8803 0.4103 0.053 Uiso 1 1 calc GR
H26B H 1.0668 0.8211 0.3644 0.053 Uiso 1 1 calc GR
H26C H 1.0521 0.7504 0.4082 0.053 Uiso 1 1 calc GR
C27 C 0.8818(2) 0.9133(2) 0.34927(9) 0.0282(7) Uani 1 1 d .
H27A H 0.8071 0.9151 0.3439 0.042 Uiso 1 1 calc GR
H27B H 0.9100 0.9114 0.3204 0.042 Uiso 1 1 calc GR
H27C H 0.9064 0.9785 0.3660 0.042 Uiso 1 1 calc GR
C28 C 0.54922(19) 0.4648(2) 0.34229(9) 0.0157(5) Uani 1 1 d .
C29 C 0.5784(2) 0.3726(2) 0.31159(10) 0.0208(6) Uani 1 1 d .
H29A H 0.5374 0.3079 0.3162 0.031 Uiso 1 1 calc GR
H29B H 0.6509 0.3553 0.3189 0.031 Uiso 1 1 calc GR
H29C H 0.5654 0.3956 0.2800 0.031 Uiso 1 1 calc GR
C30 C 0.4342(2) 0.4833(2) 0.33228(9) 0.0199(6) Uani 1 1 d .
H30A H 0.3980 0.4159 0.3379 0.030 Uiso 1 1 calc GR
H30B H 0.4176 0.5046 0.3007 0.030 Uiso 1 1 calc GR
H30C H 0.4133 0.5411 0.3518 0.030 Uiso 1 1 calc GR
C31 C 0.5707(2) 0.4267(2) 0.39128(9) 0.0241(6) Uani 1 1 d .
H31A H 0.5515 0.4842 0.4114 0.036 Uiso 1 1 calc GR
H31B H 0.6435 0.4105 0.3983 0.036 Uiso 1 1 calc GR
H31C H 0.5308 0.3611 0.3955 0.036 Uiso 1 1 calc GR
C32 C 0.6521(2) 0.6457(2) 0.26837(8) 0.0152(5) Uani 1 1 d .
C33 C 0.5554(2) 0.6326(3) 0.23522(9) 0.0266(7) Uani 1 1 d .
H33A H 0.5039 0.6850 0.2426 0.040 Uiso 1 1 calc GR
H33B H 0.5288 0.5586 0.2373 0.040 Uiso 1 1 calc GR
H33C H 0.5715 0.6459 0.2045 0.040 Uiso 1 1 calc GR
C34 C 0.7352(2) 0.5751(2) 0.25132(9) 0.0252(7) Uani 1 1 d .
H34A H 0.7426 0.5945 0.2200 0.038 Uiso 1 1 calc GR
H34B H 0.7162 0.4982 0.2528 0.038 Uiso 1 1 calc GR
H34C H 0.8001 0.5873 0.2702 0.038 Uiso 1 1 calc GR
C36 C 0.3875(2) 0.8353(2) 0.43114(8) 0.0160(6) Uani 1 1 d .
C37 C 0.3361(2) 0.7238(2) 0.42884(10) 0.0282(7) Uani 1 1 d .
H37A H 0.3863 0.6677 0.4239 0.042 Uiso 1 1 calc GR
H37B H 0.2808 0.7228 0.4039 0.042 Uiso 1 1 calc GR
H37C H 0.3082 0.7094 0.4572 0.042 Uiso 1 1 calc GR
C38 C 0.4679(2) 0.8367(2) 0.47299(9) 0.0262(7) Uani 1 1 d .
H38A H 0.4351 0.8190 0.4999 0.039 Uiso 1 1 calc GR
H38B H 0.4987 0.9092 0.4764 0.039 Uiso 1 1 calc GR
H38C H 0.5210 0.7828 0.4693 0.039 Uiso 1 1 calc GR
C39 C 0.3072(2) 0.9218(2) 0.43884(10) 0.0274(7) Uani 1 1 d .
H39A H 0.2530 0.9213 0.4134 0.041 Uiso 1 1 calc GR
H39B H 0.3394 0.9937 0.4412 0.041 Uiso 1 1 calc GR
H39C H 0.2780 0.9055 0.4668 0.041 Uiso 1 1 calc GR
C40 C 0.4923(2) 1.0039(2) 0.36708(9) 0.0187(6) Uani 1 1 d .
C41 C 0.5594(2) 1.0038(3) 0.32843(11) 0.0317(7) Uani 1 1 d .
H41A H 0.5800 1.0786 0.3224 0.048 Uiso 1 1 calc GR
H41B H 0.5209 0.9735 0.3013 0.048 Uiso 1 1 calc GR
H41C H 0.6203 0.9594 0.3369 0.048 Uiso 1 1 calc GR
C42 C 0.4048(2) 1.0843(2) 0.35344(11) 0.0280(7) Uani 1 1 d .
H42A H 0.3594 1.0869 0.3771 0.042 Uiso 1 1 calc GR
H42B H 0.3663 1.0603 0.3251 0.042 Uiso 1 1 calc GR
H42C H 0.4330 1.1569 0.3494 0.042 Uiso 1 1 calc GR
C43 C 0.5558(2) 1.0462(2) 0.40921(10) 0.0295(7) Uani 1 1 d .
H43A H 0.6114 0.9951 0.4183 0.044 Uiso 1 1 calc GR
H43B H 0.5126 1.0535 0.4336 0.044 Uiso 1 1 calc GR
H43C H 0.5844 1.1174 0.4029 0.044 Uiso 1 1 calc GR
C44 C 0.34271(18) 0.8253(2) 0.32728(8) 0.0127(5) Uani 1 1 d .
C45 C 0.24941(19) 0.8814(2) 0.31967(8) 0.0183(6) Uani 1 1 d .
H45 H 0.2367 0.9399 0.3390 0.022 Uiso 1 1 calc R
C46 C 0.1752(2) 0.8536(2) 0.28450(9) 0.0224(6) Uani 1 1 d .
H46 H 0.1131 0.8933 0.2801 0.027 Uiso 1 1 calc R
C47 C 0.1914(2) 0.7691(2) 0.25607(9) 0.0215(6) Uani 1 1 d .
H47 H 0.1407 0.7501 0.2322 0.026 Uiso 1 1 calc R
C48 C 0.2824(2) 0.7120(2) 0.26257(9) 0.0189(6) Uani 1 1 d .
H48 H 0.2944 0.6536 0.2430 0.023 Uiso 1 1 calc R
C49 C 0.35623(19) 0.7402(2) 0.29779(8) 0.0143(5) Uani 1 1 d .
H49 H 0.4181 0.7000 0.3018 0.017 Uiso 1 1 calc R
Ga1 Ga 0.62985(2) 0.60399(2) 0.33273(2) 0.00994(7) Uani 1 1 d .
N1 N 0.83887(14) 0.60334(16) 0.40293(6) 0.0102(4) Uani 1 1 d .
N2 N 0.91753(15) 0.46188(16) 0.38124(7) 0.0114(4) Uani 1 1 d .
P1 P 0.58649(6) 0.75194(6) 0.38002(2) 0.02290(17) Uani 1 1 d .
Si1 Si 0.44651(5) 0.85702(5) 0.37538(2) 0.01025(14) Uani 1 1 d .
C35 C 0.6869(3) 0.7641(3) 0.26654(10) 0.0403(9) Uani 1 1 d .
H35A H 0.7003 0.7818 0.2358 0.060 Uiso 1 1 calc GR
H35B H 0.7494 0.7743 0.2873 0.060 Uiso 1 1 calc GR
H35C H 0.6333 0.8120 0.2754 0.060 Uiso 1 1 calc GR
H1A H 0.560(3) 0.695(3) 0.4068(12) 0.059(11) Uiso 1 1 d .

loop_
_atom_site_aniso_label
_atom_site_aniso_U_11
_atom_site_aniso_U_22
_atom_site_aniso_U_33
_atom_site_aniso_U_23
_atom_site_aniso_U_13
_atom_site_aniso_U_12
C1 0.0081(12) 0.0122(12) 0.0122(12) 0.0014(10) -0.0001(10) 0.0009(10)
C2 0.0119(12) 0.0121(12) 0.0114(12) 0.0014(10) 0.0019(10) -0.0009(10)
C3 0.0111(13) 0.0145(13) 0.0132(13) -0.0012(10) -0.0025(10) 0.0004(10)
C4 0.0087(12) 0.0119(13) 0.0133(12) -0.0057(10) -0.0046(10) 0.0026(9)
C5 0.0128(13) 0.0171(14) 0.0139(12) -0.0059(10) -0.0028(10) 0.0009(11)
C6 0.0149(14) 0.0282(16) 0.0209(14) -0.0062(12) 0.0027(11) 0.0078(12)
C7 0.0212(15) 0.0203(15) 0.0247(15) -0.0061(12) -0.0040(12) 0.0127(12)
C8 0.0228(15) 0.0134(14) 0.0224(14) -0.0004(11) -0.0023(12) 0.0052(11)
C9 0.0120(13) 0.0161(13) 0.0172(13) -0.0042(10) -0.0026(10) 0.0011(10)
C10 0.0153(14) 0.0181(14) 0.0229(14) -0.0013(11) 0.0063(11) 0.0022(11)
C11 0.072(3) 0.0330(19) 0.0241(17) -0.0011(14) 0.0124(17) -0.0016(18)
C12 0.0384(19) 0.0338(18) 0.0244(16) 0.0017(13) 0.0032(14) -0.0128(15)
C13 0.0158(14) 0.0143(14) 0.0301(16) 0.0037(11) 0.0041(12) 0.0016(11)
C14 0.0235(17) 0.0240(16) 0.050(2) 0.0078(15) -0.0003(15) -0.0036(13)
C15 0.0237(16) 0.0390(19) 0.0324(17) 0.0084(14) 0.0099(13) 0.0009(14)
C16 0.0086(12) 0.0116(12) 0.0102(12) -0.0025(9) -0.0027(9) 0.0033(10)
C17 0.0068(12) 0.0189(13) 0.0127(12) -0.0021(10) -0.0016(10) 0.0031(10)
C18 0.0159(14) 0.0273(15) 0.0139(13) -0.0040(11) 0.0042(11) 0.0046(11)
C19 0.0235(15) 0.0197(15) 0.0222(14) -0.0108(11) -0.0004(12) 0.0078(12)
C20 0.0231(14) 0.0109(13) 0.0227(14) -0.0002(11) -0.0001(11) 0.0019(11)
C21 0.0104(12) 0.0138(13) 0.0141(13) -0.0008(10) -0.0013(10) 0.0030(10)
C22 0.0142(13) 0.0212(14) 0.0129(13) 0.0033(10) 0.0003(10) -0.0025(11)
C23 0.0223(15) 0.0260(16) 0.0211(15) 0.0085(12) -0.0026(12) -0.0003(12)
C24 0.0181(15) 0.0361(17) 0.0253(16) 0.0089(13) 0.0065(12) -0.0022(13)
C25 0.0235(15) 0.0146(13) 0.0181(14) 0.0015(11) 0.0056(11) -0.0017(11)
C26 0.0229(17) 0.051(2) 0.0341(18) 0.0116(16) 0.0137(14) 0.0035(15)
C27 0.0417(19) 0.0211(16) 0.0219(15) 0.0067(12) 0.0038(13) -0.0038(13)
C28 0.0124(13) 0.0133(13) 0.0202(14) -0.0008(10) -0.0026(11) -0.0014(10)
C29 0.0157(14) 0.0130(14) 0.0328(16) -0.0036(11) -0.0010(12) -0.0008(11)
C30 0.0169(14) 0.0161(14) 0.0264(15) -0.0015(11) 0.0019(12) -0.0025(11)
C31 0.0252(16) 0.0183(15) 0.0278(16) 0.0075(12) -0.0010(13) -0.0089(12)
C32 0.0197(14) 0.0139(13) 0.0118(12) 0.0002(10) 0.0001(10) 0.0013(11)
C33 0.0215(15) 0.0454(19) 0.0128(13) -0.0007(12) 0.0016(11) 0.0093(13)
C34 0.0237(16) 0.0368(18) 0.0164(14) 0.0017(12) 0.0081(12) 0.0082(13)
C36 0.0212(14) 0.0131(13) 0.0147(13) -0.0032(10) 0.0061(11) 0.0008(11)
C37 0.0423(19) 0.0241(16) 0.0210(15) -0.0016(12) 0.0150(14) -0.0119(14)
C38 0.0368(18) 0.0272(16) 0.0142(14) -0.0039(12) 0.0015(12) 0.0030(13)
C39 0.0306(17) 0.0287(17) 0.0259(16) 0.0007(12) 0.0153(13) 0.0060(13)
C40 0.0140(14) 0.0140(13) 0.0286(15) -0.0022(11) 0.0048(11) -0.0010(11)
C41 0.0309(18) 0.0275(17) 0.0390(19) 0.0044(14) 0.0136(14) -0.0064(14)
C42 0.0278(17) 0.0181(15) 0.0391(18) 0.0055(13) 0.0075(14) 0.0000(12)
C43 0.0321(18) 0.0214(16) 0.0352(18) -0.0086(13) 0.0043(14) -0.0121(13)
C44 0.0110(12) 0.0170(13) 0.0098(12) 0.0032(10) 0.0001(10) -0.0011(10)
C45 0.0173(14) 0.0221(15) 0.0159(13) -0.0009(11) 0.0035(11) 0.0037(11)
C46 0.0114(13) 0.0333(16) 0.0220(15) 0.0073(12) -0.0002(11) 0.0046(12)
C47 0.0171(14) 0.0319(16) 0.0142(13) 0.0033(12) -0.0037(11) -0.0044(12)
C48 0.0219(15) 0.0196(14) 0.0146(13) 0.0016(11) -0.0010(11) -0.0013(11)
C49 0.0126(13) 0.0169(13) 0.0128(12) 0.0024(10) -0.0007(10) -0.0001(10)
Ga1 0.00858(13) 0.00979(13) 0.01098(13) -0.00130(11) -0.00079(9) 0.00118(11)
N1 0.0102(10) 0.0092(10) 0.0111(10) 0.0006(8) 0.0007(8) 0.0000(9)
N2 0.0096(10) 0.0105(11) 0.0135(11) -0.0024(8) -0.0004(8) 0.0023(8)
P1 0.0179(4) 0.0278(4) 0.0206(4) -0.0132(3) -0.0075(3) 0.0136(3)
Si1 0.0079(3) 0.0107(3) 0.0121(3) -0.0015(3) 0.0011(3) 0.0014(3)
C35 0.077(3) 0.0270(18) 0.0193(16) 0.0023(13) 0.0156(16) -0.0130(17)

loop_
_atom_type_symbol
_atom_type_description
_atom_type_scat_dispersion_real
_atom_type_scat_dispersion_imag
_atom_type_scat_source
C C 0.0033 0.0016 'International Tables Vol C Tables 4.2.6.8 and 6.1.1.4'
H H 0.0000 0.0000 'International Tables Vol C Tables 4.2.6.8 and 6.1.1.4'
Ga Ga 0.2307 1.6083 'International Tables Vol C Tables 4.2.6.8 and 6.1.1.4'
N N 0.0061 0.0033 'International Tables Vol C Tables 4.2.6.8 and 6.1.1.4'
P P 0.1023 0.0942 'International Tables Vol C Tables 4.2.6.8 and 6.1.1.4'
Si Si 0.0817 0.0704 'International Tables Vol C Tables 4.2.6.8 and 6.1.1.4'

loop_
_geom_angle_atom_site_label_1
_geom_angle_atom_site_label_2
_geom_angle_atom_site_label_3
_geom_angle
N1 C1 H1 125.7
N2 C1 H1 125.7
N2 C1 N1 108.6(2)
C3 C2 Ga1 122.04(18)
C3 C2 N1 102.2(2)
N1 C2 Ga1 135.58(17)
C2 C3 H3 124.6
C2 C3 N2 110.8(2)
N2 C3 H3 124.6
C5 C4 N2 118.0(2)
C9 C4 C5 124.1(2)
C9 C4 N2 117.9(2)
C4 C5 C10 121.6(2)
C6 C5 C4 116.5(2)
C6 C5 C10 121.9(2)
C5 C6 H6 119.5
C7 C6 C5 121.0(2)
C7 C6 H6 119.5
C6 C7 H7 119.6
C8 C7 C6 120.9(2)
C8 C7 H7 119.6
C7 C8 H8 119.5
C7 C8 C9 120.9(3)
C9 C8 H8 119.5
C4 C9 C13 122.2(2)
C8 C9 C4 116.7(2)
C8 C9 C13 121.1(2)
C5 C10 H10 108.2
C5 C10 C11 112.5(2)
C11 C10 H10 108.2
C12 C10 C5 110.4(2)
C12 C10 H10 108.2
C12 C10 C11 109.2(2)
C10 C11 H11A 109.5
C10 C11 H11B 109.5
C10 C11 H11C 109.5
H11A C11 H11B 109.5
H11A C11 H11C 109.5
H11B C11 H11C 109.5
C10 C12 H12A 109.5
C10 C12 H12B 109.5
C10 C12 H12C 109.5
H12A C12 H12B 109.5
H12A C12 H12C 109.5
H12B C12 H12C 109.5
C9 C13 H13 107.5
C9 C13 C14 110.9(2)
C9 C13 C15 112.3(2)
C14 C13 H13 107.5
C14 C13 C15 110.9(2)
C15 C13 H13 107.5
C13 C14 H14A 109.5
C13 C14 H14B 109.5
C13 C14 H14C 109.5
H14A C14 H14B 109.5
H14A C14 H14C 109.5
H14B C14 H14C 109.5
C13 C15 H15A 109.5
C13 C15 H15B 109.5
C13 C15 H15C 109.5
H15A C15 H15B 109.5
H15A C15 H15C 109.5
H15B C15 H15C 109.5
C17 C16 N1 118.5(2)
C21 C16 C17 123.4(2)
C21 C16 N1 118.1(2)
C16 C17 C22 121.9(2)
C18 C17 C16 116.9(2)
C18 C17 C22 121.1(2)
C17 C18 H18 119.4
C19 C18 C17 121.2(2)
C19 C18 H18 119.4
C18 C19 H19 119.7
C18 C19 C20 120.6(2)
C20 C19 H19 119.7
C19 C20 H20 119.6
C19 C20 C21 120.8(2)
C21 C20 H20 119.6
C16 C21 C25 122.3(2)
C20 C21 C16 117.1(2)
C20 C21 C25 120.5(2)
C17 C22 H22 107.9
C17 C22 C23 109.7(2)
C17 C22 C24 113.3(2)
C23 C22 H22 107.9
C24 C22 H22 107.9
C24 C22 C23 109.9(2)
C22 C23 H23A 109.5
C22 C23 H23B 109.5
C22 C23 H23C 109.5
H23A C23 H23B 109.5
H23A C23 H23C 109.5
H23B C23 H23C 109.5
C22 C24 H24A 109.5
C22 C24 H24B 109.5
C22 C24 H24C 109.5
H24A C24 H24B 109.5
H24A C24 H24C 109.5
H24B C24 H24C 109.5
C21 C25 H25 108.2
C21 C25 C26 109.7(2)
C21 C25 C27 112.4(2)
C26 C25 H25 108.2
C26 C25 C27 109.9(2)
C27 C25 H25 108.2
C25 C26 H26A 109.5
C25 C26 H26B 109.5
C25 C26 H26C 109.5
H26A C26 H26B 109.5
H26A C26 H26C 109.5
H26B C26 H26C 109.5
C25 C27 H27A 109.5
C25 C27 H27B 109.5
C25 C27 H27C 109.5
H27A C27 H27B 109.5
H27A C27 H27C 109.5
H27B C27 H27C 109.5
C29 C28 Ga1 111.24(17)
C30 C28 C29 107.8(2)
C30 C28 C31 107.5(2)
C30 C28 Ga1 111.59(17)
C31 C28 C29 108.3(2)
C31 C28 Ga1 110.29(17)
C28 C29 H29A 109.5
C28 C29 H29B 109.5
C28 C29 H29C 109.5
H29A C29 H29B 109.5
H29A C29 H29C 109.5
H29B C29 H29C 109.5
C28 C30 H30A 109.5
C28 C30 H30B 109.5
C28 C30 H30C 109.5
H30A C30 H30B 109.5
H30A C30 H30C 109.5
H30B C30 H30C 109.5
C28 C31 H31A 109.5
C28 C31 H31B 109.5
C28 C31 H31C 109.5
H31A C31 H31B 109.5
H31A C31 H31C 109.5
H31B C31 H31C 109.5
C33 C32 C34 107.5(2)
C33 C32 Ga1 112.45(18)
C34 C32 Ga1 110.96(17)
C35 C32 C33 108.0(2)
C35 C32 C34 107.3(2)
C35 C32 Ga1 110.44(18)
C32 C33 H33A 109.5
C32 C33 H33B 109.5
C32 C33 H33C 109.5
H33A C33 H33B 109.5
H33A C33 H33C 109.5
H33B C33 H33C 109.5
C32 C34 H34A 109.5
C32 C34 H34B 109.5
C32 C34 H34C 109.5
H34A C34 H34B 109.5
H34A C34 H34C 109.5
H34B C34 H34C 109.5
C37 C36 C38 107.8(2)
C37 C36 C39 108.4(2)
C37 C36 Si1 107.81(17)
C38 C36 Si1 112.82(18)
C39 C36 C38 107.0(2)
C39 C36 Si1 112.76(18)
C36 C37 H37A 109.5
C36 C37 H37B 109.5
C36 C37 H37C 109.5
H37A C37 H37B 109.5
H37A C37 H37C 109.5
H37B C37 H37C 109.5
C36 C38 H38A 109.5
C36 C38 H38B 109.5
C36 C38 H38C 109.5
H38A C38 H38B 109.5
H38A C38 H38C 109.5
H38B C38 H38C 109.5
C36 C39 H39A 109.5
C36 C39 H39B 109.5
C36 C39 H39C 109.5
H39A C39 H39B 109.5
H39A C39 H39C 109.5
H39B C39 H39C 109.5
C41 C40 C42 106.4(2)
C41 C40 Si1 108.28(18)
C42 C40 Si1 113.47(18)
C43 C40 C41 108.2(2)
C43 C40 C42 108.9(2)
C43 C40 Si1 111.41(19)
C40 C41 H41A 109.5
C40 C41 H41B 109.5
C40 C41 H41C 109.5
H41A C41 H41B 109.5
H41A C41 H41C 109.5
H41B C41 H41C 109.5
C40 C42 H42A 109.5
C40 C42 H42B 109.5
C40 C42 H42C 109.5
H42A C42 H42B 109.5
H42A C42 H42C 109.5
H42B C42 H42C 109.5
C40 C43 H43A 109.5
C40 C43 H43B 109.5
C40 C43 H43C 109.5
H43A C43 H43B 109.5
H43A C43 H43C 109.5
H43B C43 H43C 109.5
C45 C44 Si1 124.06(19)
C49 C44 C45 116.1(2)
C49 C44 Si1 119.79(18)
C44 C45 H45 119.1
C46 C45 C44 121.8(2)
C46 C45 H45 119.1
C45 C46 H46 119.8
C47 C46 C45 120.4(3)
C47 C46 H46 119.8
C46 C47 H47 120.3
C46 C47 C48 119.4(2)
C48 C47 H47 120.3
C47 C48 H48 120.1
C47 C48 C49 119.9(3)
C49 C48 H48 120.1
C44 C49 H49 118.8
C48 C49 C44 122.4(2)
C48 C49 H49 118.8
C2 Ga1 P1 100.00(7)
C28 Ga1 C2 101.34(10)
C28 Ga1 P1 112.62(8)
C32 Ga1 C2 105.73(10)
C32 Ga1 C28 118.28(10)
C32 Ga1 P1 115.58(7)
C1 N1 C2 111.0(2)
C1 N1 C16 120.61(19)
C2 N1 C16 128.37(19)
C1 N2 C3 107.4(2)
C1 N2 C4 125.8(2)
C3 N2 C4 126.6(2)
Ga1 P1 H1A 93.6(18)
Si1 P1 Ga1 130.34(4)
Si1 P1 H1A 94.6(18)
C36 Si1 P1 106.15(9)
C40 Si1 C36 113.76(11)
C40 Si1 P1 106.14(9)
C44 Si1 C36 107.12(11)
C44 Si1 C40 107.65(11)
C44 Si1 P1 116.27(8)
C32 C35 H35A 109.5
C32 C35 H35B 109.5
C32 C35 H35C 109.5
H35A C35 H35B 109.5
H35A C35 H35C 109.5
H35B C35 H35C 109.5

loop_
_geom_bond_atom_site_label_1
_geom_bond_atom_site_label_2
_geom_bond_distance
C1 H1 0.9500
C1 N1 1.336(3)
C1 N2 1.328(3)
C2 C3 1.369(3)
C2 Ga1 2.097(2)
C2 N1 1.418(3)
C3 H3 0.9500
C3 N2 1.388(3)
C4 C5 1.401(3)
C4 C9 1.393(4)
C4 N2 1.447(3)
C5 C6 1.392(4)
C5 C10 1.523(4)
C6 H6 0.9500
C6 C7 1.381(4)
C7 H7 0.9500
C7 C8 1.380(4)
C8 H8 0.9500
C8 C9 1.393(4)
C9 C13 1.519(4)
C10 H10 1.0000
C10 C11 1.536(4)
C10 C12 1.519(4)
C11 H11A 0.9800
C11 H11B 0.9800
C11 H11C 0.9800
C12 H12A 0.9800
C12 H12B 0.9800
C12 H12C 0.9800
C13 H13 1.0000
C13 C14 1.526(4)
C13 C15 1.531(4)
C14 H14A 0.9800
C14 H14B 0.9800
C14 H14C 0.9800
C15 H15A 0.9800
C15 H15B 0.9800
C15 H15C 0.9800
C16 C17 1.400(3)
C16 C21 1.397(3)
C16 N1 1.457(3)
C17 C18 1.388(4)
C17 C22 1.521(4)
C18 H18 0.9500
C18 C19 1.378(4)
C19 H19 0.9500
C19 C20 1.383(4)
C20 H20 0.9500
C20 C21 1.389(3)
C21 C25 1.522(3)
C22 H22 1.0000
C22 C23 1.538(4)
C22 C24 1.534(4)
C23 H23A 0.9800
C23 H23B 0.9800
C23 H23C 0.9800
C24 H24A 0.9800
C24 H24B 0.9800
C24 H24C 0.9800
C25 H25 1.0000
C25 C26 1.527(4)
C25 C27 1.533(4)
C26 H26A 0.9800
C26 H26B 0.9800
C26 H26C 0.9800
C27 H27A 0.9800
C27 H27B 0.9800
C27 H27C 0.9800
C28 C29 1.535(4)
C28 C30 1.530(4)
C28 C31 1.531(4)
C28 Ga1 2.053(3)
C29 H29A 0.9800
C29 H29B 0.9800
C29 H29C 0.9800
C30 H30A 0.9800
C30 H30B 0.9800
C30 H30C 0.9800
C31 H31A 0.9800
C31 H31B 0.9800
C31 H31C 0.9800
C32 C33 1.530(4)
C32 C34 1.533(4)
C32 Ga1 2.044(2)
C32 C35 1.529(4)
C33 H33A 0.9800
C33 H33B 0.9800
C33 H33C 0.9800
C34 H34A 0.9800
C34 H34B 0.9800
C34 H34C 0.9800
C36 C37 1.528(4)
C36 C38 1.543(4)
C36 C39 1.537(4)
C36 Si1 1.938(3)
C37 H37A 0.9800
C37 H37B 0.9800
C37 H37C 0.9800
C38 H38A 0.9800
C38 H38B 0.9800
C38 H38C 0.9800
C39 H39A 0.9800
C39 H39B 0.9800
C39 H39C 0.9800
C40 C41 1.535(4)
C40 C42 1.539(4)
C40 C43 1.520(4)
C40 Si1 1.929(3)
C41 H41A 0.9800
C41 H41B 0.9800
C41 H41C 0.9800
C42 H42A 0.9800
C42 H42B 0.9800
C42 H42C 0.9800
C43 H43A 0.9800
C43 H43B 0.9800
C43 H43C 0.9800
C44 C45 1.407(3)
C44 C49 1.392(3)
C44 Si1 1.906(2)
C45 H45 0.9500
C45 C46 1.393(4)
C46 H46 0.9500
C46 C47 1.374(4)
C47 H47 0.9500
C47 C48 1.385(4)
C48 H48 0.9500
C48 C49 1.392(4)
C49 H49 0.9500
Ga1 P1 2.4125(7)
P1 Si1 2.2456(9)
P1 H1A 1.14(4)
C35 H35A 0.9800
C35 H35B 0.9800
C35 H35C 0.9800
